data_7019191
loop_
_publ_author_name
'Hildebrand, Alexandra'
'S\'arosi, Imola'
'L\"onnecke, Peter'
'Silaghi-Dumitrescu, Lumini\,ta'
'S\'arosi, Menyh\'art B'
'Silaghi-Dumitrescu, Ioan'
'Hey-Hawkins, Evamarie'

_publ_section_title
;
 Heteropolytopic phosphanylarylthiolato ligands: formation of cis isomers
 of nickel(ii), palladium(ii) and platinum(ii) complexes with
 1-P(Biph)-2-SHC(6)H(4) (Biph = 1,1'-biphenyl-2,2'-diyl).
;
_journal_issue 25
_journal_name_full 'Dalton transactions (Cambridge, England : 2003)'
_journal_page_first 7729
_journal_page_last 7736
_journal_paper_doi 10.1039/c2dt00006g
_journal_volume 41
_journal_year 2012
_chemical_formula_sum 'C57 H42 Cl6 I3 P3 Pt3 S3'
_chemical_formula_weight 2094.67
_chemical_name_systematic
;
?
;
_space_group_IT_number 2
_symmetry_cell_setting triclinic
_symmetry_space_group_name_Hall '-P 1'
_symmetry_space_group_name_H-M 'P -1'
_atom_sites_solution_hydrogens geom
_atom_sites_solution_primary direct
_atom_sites_solution_secondary difmap
_audit_conform_dict_location ftp://ftp.iucr.org/pub/cif_core.dic
_audit_conform_dict_name cif_core.dic
_audit_conform_dict_version 2.4
_audit_creation_date 2011-12-13T18:05:17-00:00
_audit_creation_method 'WinGX routine CIF_UPDATE'
_cell_angle_alpha 92.430(12)
_cell_angle_beta 110.037(11)
_cell_angle_gamma 115.556(11)
_cell_formula_units_Z 2
_cell_length_a 14.3684(14)
_cell_length_b 15.6461(15)
_cell_length_c 16.5751(16)
_cell_measurement_reflns_used 8000
_cell_measurement_temperature 213(2)
_cell_measurement_theta_max 27.9
_cell_measurement_theta_min 2.35
_cell_volume 3077.6(7)
_computing_cell_refinement 'STOE IPDS software'
_computing_data_collection 'STOE IPDS software'
_computing_data_reduction 'STOE IPDS software, STOE X-RED'
_computing_molecular_graphics 'ORTEP3 for Windows (L. J. Farrugia, 1997)'
_computing_publication_material 'WINGX (L.J. Farrugia,1999)'
_computing_structure_refinement 'SHELXL-97 (Sheldrick, 2008)'
_computing_structure_solution
;
SIR92
A. Altomare, G. Cascarano, C. Giacovazzo and A. Guagliardi,
J. Appl. Crystallogr. 1993, 26, 343-350.
;
_diffrn_ambient_temperature 213(2)
_diffrn_measured_fraction_theta_full 0.941
_diffrn_measured_fraction_theta_max 0.919
_diffrn_measurement_device_type 'Stoe IPDS area detector'
_diffrn_measurement_method '\f scans'
_diffrn_radiation_monochromator graphite
_diffrn_radiation_type MoK\a
_diffrn_radiation_wavelength 0.71073
_diffrn_reflns_av_R_equivalents 0.0633
_diffrn_reflns_av_unetI/netI 0.0865
_diffrn_reflns_limit_h_max 18
_diffrn_reflns_limit_h_min -18
_diffrn_reflns_limit_k_max 20
_diffrn_reflns_limit_k_min -20
_diffrn_reflns_limit_l_max 21
_diffrn_reflns_limit_l_min -21
_diffrn_reflns_number 30977
_diffrn_reflns_theta_full 25
_diffrn_reflns_theta_max 28
_diffrn_reflns_theta_min 2.34
_exptl_absorpt_coefficient_mu 8.784
_exptl_absorpt_correction_T_max 0.408
_exptl_absorpt_correction_T_min 0.2433
_exptl_absorpt_correction_type numerical
_exptl_crystal_colour orange-yellow
_exptl_crystal_density_diffrn 2.26
_exptl_crystal_density_method 'not measured'
_exptl_crystal_description prism
_exptl_crystal_F_000 1944
_exptl_crystal_size_max 0.25
_exptl_crystal_size_mid 0.2
_exptl_crystal_size_min 0.1
_refine_diff_density_max 2.735
_refine_diff_density_min -2.343
_refine_diff_density_rms 0.201
_refine_ls_extinction_method none
_refine_ls_goodness_of_fit_ref 0.881
_refine_ls_hydrogen_treatment constr
_refine_ls_matrix_type full
_refine_ls_number_parameters 676
_refine_ls_number_reflns 13682
_refine_ls_number_restraints 18
_refine_ls_restrained_S_all 0.883
_refine_ls_R_factor_all 0.0569
_refine_ls_R_factor_gt 0.038
_refine_ls_shift/su_max 0.001
_refine_ls_shift/su_mean 0
_refine_ls_structure_factor_coef Fsqd
_refine_ls_weighting_details 'calc w=1/[\s^2^(Fo^2^)+(0.0436P)^2^+0.0000P] where P=(Fo^2^+2Fc^2^)/3'
_refine_ls_weighting_scheme calc
_refine_ls_wR_factor_gt 0.086
_refine_ls_wR_factor_ref 0.0893
_reflns_number_gt 9589
_reflns_number_total 13682
_reflns_threshold_expression >2\s(I)
_cod_data_source_file c2dt00006g.txt
_cod_data_source_block s051_fin
_cod_depositor_comments
;
The following automatic conversions were performed:

'_symmetry_cell_setting' value 'Triclinic' changed to 'triclinic'
according to /home/saulius/struct/CIF-dictionaries/cif_core.dic
dictionary named 'cif_core.dic' version 2.4.1 from 2010-06-29.

Automatic conversion script
Id: cif_fix_values 1891 2012-01-12 08:04:46Z andrius 
;
_cod_original_cell_volume 3077.6(5)
_cod_original_sg_symbol_H-M P-1
_cod_database_code 7019191

loop_
_symmetry_equiv_pos_as_xyz
'x, y, z'
'-x, -y, -z'

loop_
_atom_site_label
_atom_site_type_symbol
_atom_site_fract_x
_atom_site_fract_y
_atom_site_fract_z
_atom_site_U_iso_or_equiv
_atom_site_adp_type
_atom_site_occupancy
_atom_site_symmetry_multiplicity
_atom_site_calc_flag
_atom_site_refinement_flags
Pt1 Pt 0.20215(2) 0.36026(2) 0.758246(18) 0.02034(7) Uani 1 1 d .
Pt2 Pt 0.19631(2) 0.36044(2) 0.985735(18) 0.02165(7) Uani 1 1 d .
Pt3 Pt -0.04756(2) 0.22746(2) 0.760977(19) 0.02277(7) Uani 1 1 d .
I1 I 0.11413(5) 0.29025(4) 0.58861(4) 0.04138(14) Uani 1 1 d .
I2 I 0.35946(5) 0.34662(6) 1.10584(4) 0.0544(2) Uani 1 1 d .
I3 I -0.23052(5) 0.24563(6) 0.69636(5) 0.05611(19) Uani 1 1 d .
S1 S 0.31091(14) 0.42111(14) 0.90463(12) 0.0234(4) Uani 1 1 d .
S2 S 0.04985(13) 0.37061(13) 0.87995(11) 0.0208(4) Uani 1 1 d .
S3 S 0.11304(14) 0.21112(14) 0.79886(12) 0.0235(4) Uani 1 1 d .
P1 P 0.25775(15) 0.51116(14) 0.73978(13) 0.0232(4) Uani 1 1 d .
P2 P 0.08811(15) 0.30630(15) 1.05996(12) 0.0233(4) Uani 1 1 d .
P3 P -0.13437(16) 0.09181(16) 0.65760(14) 0.0290(4) Uani 1 1 d .
C1 C 0.3455(6) 0.5914(6) 0.8486(5) 0.0274(16) Uani 1 1 d .
C2 C 0.3616(5) 0.5496(6) 0.9215(5) 0.0253(16) Uani 1 1 d .
C3 C 0.4246(6) 0.6075(7) 1.0045(5) 0.0328(19) Uani 1 1 d .
H3 H 0.436 0.5788 1.0532 0.039 Uiso 1 1 calc R
C4 C 0.4707(7) 0.7050(7) 1.0180(6) 0.042(2) Uani 1 1 d .
H4 H 0.514 0.7431 1.0758 0.051 Uiso 1 1 calc R
C5 C 0.4551(8) 0.7510(7) 0.9464(7) 0.047(2) Uani 1 1 d .
H5 H 0.4873 0.8191 0.9562 0.056 Uiso 1 1 calc R
C6 C 0.3907(7) 0.6929(6) 0.8609(6) 0.038(2) Uani 1 1 d .
H6 H 0.3777 0.7214 0.8122 0.045 Uiso 1 1 calc R
C7 C 0.3160(6) 0.5566(6) 0.6605(5) 0.0290(17) Uani 1 1 d .
C8 C 0.2498(6) 0.5889(6) 0.6007(5) 0.0309(17) Uani 1 1 d .
C9 C 0.2787(8) 0.6225(7) 0.5308(6) 0.044(2) Uani 1 1 d .
H9 H 0.2375 0.6472 0.4911 0.052 Uiso 1 1 calc R
C10 C 0.3693(8) 0.6184(7) 0.5216(6) 0.047(2) Uani 1 1 d .
H10 H 0.3872 0.6387 0.4738 0.057 Uiso 1 1 calc R
C11 C 0.4333(8) 0.5859(7) 0.5795(6) 0.048(2) Uani 1 1 d .
H11 H 0.4949 0.585 0.5721 0.058 Uiso 1 1 calc R
C12 C 0.4063(6) 0.5541(6) 0.6500(6) 0.037(2) Uani 1 1 d .
H12 H 0.4493 0.531 0.69 0.044 Uiso 1 1 calc R
C13 C 0.1451(6) 0.5407(6) 0.6919(5) 0.0300(17) Uani 1 1 d .
C14 C 0.1549(6) 0.5838(6) 0.6189(5) 0.0304(17) Uani 1 1 d .
C15 C 0.0746(8) 0.6106(7) 0.5734(6) 0.042(2) Uani 1 1 d .
H15 H 0.0791 0.639 0.5251 0.05 Uiso 1 1 calc R
C16 C -0.0113(8) 0.5956(7) 0.5991(6) 0.046(2) Uani 1 1 d .
H16 H -0.0655 0.6137 0.5675 0.055 Uiso 1 1 calc R
C17 C -0.0208(8) 0.5540(8) 0.6712(7) 0.047(2) Uani 1 1 d .
H17 H -0.0801 0.5448 0.6879 0.056 Uiso 1 1 calc R
C18 C 0.0591(7) 0.5264(6) 0.7177(6) 0.0353(19) Uani 1 1 d .
H18 H 0.0542 0.4982 0.7661 0.042 Uiso 1 1 calc R
C19 C -0.0209(6) 0.3422(5) 1.0182(5) 0.0230(15) Uani 1 1 d .
C20 C -0.0366(6) 0.3698(5) 0.9371(5) 0.0215(15) Uani 1 1 d .
C21 C -0.1172(6) 0.4008(6) 0.9030(5) 0.0280(17) Uani 1 1 d .
H21 H -0.128 0.4205 0.8492 0.034 Uiso 1 1 calc R
C22 C -0.1803(6) 0.4025(6) 0.9485(6) 0.0322(19) Uani 1 1 d .
H22 H -0.2344 0.4234 0.9252 0.039 Uiso 1 1 calc R
C23 C -0.1661(7) 0.3736(6) 1.0292(6) 0.0354(19) Uani 1 1 d .
H23 H -0.2114 0.3736 1.0588 0.042 Uiso 1 1 calc R
C24 C -0.0851(6) 0.3455(6) 1.0640(5) 0.0306(18) Uani 1 1 d .
H24 H -0.0729 0.3284 1.1189 0.037 Uiso 1 1 calc R
C25 C 0.0136(6) 0.1797(7) 1.0584(5) 0.0308(19) Uani 1 1 d .
C26 C 0.0326(7) 0.1652(7) 1.1457(6) 0.038(2) Uani 1 1 d .
C27 C -0.0247(9) 0.0713(8) 1.1560(7) 0.053(3) Uani 1 1 d .
H27 H -0.0138 0.0596 1.2128 0.063 Uiso 1 1 calc R
C28 C -0.0966(9) -0.0034(8) 1.0840(8) 0.057(3) Uani 1 1 d .
H28 H -0.1348 -0.0663 1.0921 0.068 Uiso 1 1 calc R
C29 C -0.1153(8) 0.0107(7) 0.9980(7) 0.049(2) Uani 1 1 d .
H29 H -0.1651 -0.0419 0.9491 0.059 Uiso 1 1 calc R
C30 C -0.0595(7) 0.1033(6) 0.9862(6) 0.039(2) Uani 1 1 d .
H30 H -0.0713 0.1142 0.929 0.047 Uiso 1 1 calc R
C31 C 0.1491(7) 0.3393(7) 1.1783(5) 0.035(2) Uani 1 1 d .
C32 C 0.1123(7) 0.2558(7) 1.2135(6) 0.037(2) Uani 1 1 d .
C33 C 0.1547(8) 0.2654(8) 1.3045(6) 0.047(2) Uani 1 1 d .
H33 H 0.1298 0.2108 1.3287 0.056 Uiso 1 1 calc R
C34 C 0.2341(9) 0.3565(10) 1.3592(7) 0.063(3) Uani 1 1 d .
H34 H 0.2638 0.363 1.4205 0.076 Uiso 1 1 calc R
C35 C 0.2697(9) 0.4373(9) 1.3244(6) 0.054(3) Uani 1 1 d .
H35 H 0.3229 0.4987 1.362 0.064 Uiso 1 1 calc R
C36 C 0.2271(8) 0.4280(8) 1.2344(6) 0.041(2) Uani 1 1 d .
H36 H 0.2519 0.4834 1.2111 0.049 Uiso 1 1 calc R
C37 C -0.0307(7) 0.0556(6) 0.6534(5) 0.0308(18) Uani 1 1 d .
C38 C 0.0773(7) 0.1109(6) 0.7156(5) 0.0294(17) Uani 1 1 d .
C39 C 0.1614(7) 0.0880(7) 0.7193(6) 0.036(2) Uani 1 1 d .
H39 H 0.2353 0.126 0.7618 0.044 Uiso 1 1 calc R
C40 C 0.1348(9) 0.0080(7) 0.6593(7) 0.050(3) Uani 1 1 d .
H40 H 0.1908 -0.0088 0.6611 0.06 Uiso 1 1 calc R
C41 C 0.0278(8) -0.0461(7) 0.5977(6) 0.044(2) Uani 1 1 d .
H41 H 0.0107 -0.1001 0.5573 0.053 Uiso 1 1 calc R
C42 C -0.0549(8) -0.0234(6) 0.5935(6) 0.038(2) Uani 1 1 d .
H42 H -0.1282 -0.0611 0.5501 0.046 Uiso 1 1 calc R
C43 C -0.2298(7) 0.0737(6) 0.5459(5) 0.0353(19) Uani 1 1 d .
C44 C -0.3383(8) -0.0042(8) 0.5281(6) 0.046(2) Uani 1 1 d .
C45 C -0.4241(8) -0.0272(9) 0.4448(8) 0.064(3) Uani 1 1 d .
H45 H -0.4962 -0.0794 0.431 0.077 Uiso 1 1 calc R
C46 C -0.4043(11) 0.0241(11) 0.3851(7) 0.075(4) Uani 1 1 d .
H46 H -0.4622 0.0054 0.3288 0.09 Uiso 1 1 calc R
C47 C -0.3023(10) 0.1035(10) 0.4030(7) 0.063(3) Uani 1 1 d .
H47 H -0.2931 0.14 0.3601 0.075 Uiso 1 1 calc R
C48 C -0.2117(8) 0.1309(7) 0.4838(6) 0.042(2) Uani 1 1 d .
H48 H -0.1415 0.1851 0.4963 0.051 Uiso 1 1 calc R
C49 C -0.2391(7) -0.0113(6) 0.6757(6) 0.0343(18) Uani 1 1 d .
C50 C -0.3421(8) -0.0530(7) 0.6019(7) 0.045(2) Uani 1 1 d .
C51 C -0.4338(8) -0.1321(8) 0.6039(8) 0.059(3) Uani 1 1 d .
H51 H -0.5031 -0.1602 0.5549 0.07 Uiso 1 1 calc R
C52 C -0.4232(11) -0.1702(9) 0.6786(9) 0.077(4) Uani 1 1 d .
H52 H -0.4867 -0.2226 0.6806 0.092 Uiso 1 1 calc R
C53 C -0.3202(10) -0.1320(8) 0.7506(9) 0.068(3) Uani 1 1 d .
H53 H -0.3131 -0.1603 0.7997 0.081 Uiso 1 1 calc R
C54 C -0.2286(8) -0.0522(7) 0.7490(7) 0.045(2) Uani 1 1 d .
H54 H -0.1589 -0.0253 0.7977 0.054 Uiso 1 1 calc R
Cl1 Cl 0.6460(5) 0.0062(6) 0.1253(5) 0.206(3) Uani 1 1 d D
Cl2 Cl 0.8180(4) 0.1959(3) 0.2225(3) 0.1079(13) Uani 1 1 d D
C55 C 0.7372(13) 0.1171(9) 0.1186(11) 0.148(9) Uani 1 1 d D
H55A H 0.6949 0.1447 0.0792 0.178 Uiso 1 1 calc R
H55B H 0.7869 0.1098 0.0937 0.178 Uiso 1 1 calc R
Cl3 Cl 0.5141(7) 0.6564(6) 0.2588(4) 0.203(3) Uani 1 1 d D
Cl4 Cl 0.6070(4) 0.7287(5) 0.4457(3) 0.1339(19) Uani 1 1 d D
C56 C 0.6118(14) 0.7456(15) 0.3473(7) 0.157(9) Uani 1 1 d D
H56A H 0.6064 0.8049 0.3377 0.188 Uiso 1 1 calc R
H56B H 0.6859 0.7572 0.3507 0.188 Uiso 1 1 calc R
Cl5 Cl 0.5830(7) 0.1635(5) 0.8353(7) 0.226(4) Uani 1 1 d D
Cl6 Cl 0.6181(7) 0.0061(8) 0.8779(6) 0.216(4) Uani 1 1 d D
C57 C 0.6752(14) 0.1198(15) 0.8651(19) 0.25(2) Uani 1 1 d D
H57A H 0.7055 0.1221 0.82 0.298 Uiso 1 1 calc R
H57B H 0.738 0.1617 0.9205 0.298 Uiso 1 1 calc R

loop_
_atom_site_aniso_label
_atom_site_aniso_U_11
_atom_site_aniso_U_22
_atom_site_aniso_U_33
_atom_site_aniso_U_23
_atom_site_aniso_U_13
_atom_site_aniso_U_12
Pt1 0.02445(13) 0.02176(15) 0.01804(14) 0.00653(12) 0.00914(11) 0.01305(11)
Pt2 0.02267(13) 0.02989(17) 0.01741(14) 0.00908(13) 0.00899(11) 0.01564(12)
Pt3 0.02548(13) 0.02363(16) 0.01966(15) 0.00340(13) 0.00766(11) 0.01324(12)
I1 0.0586(3) 0.0335(3) 0.0223(3) 0.0075(3) 0.0109(2) 0.0175(3)
I2 0.0416(3) 0.1096(6) 0.0385(3) 0.0426(4) 0.0215(3) 0.0518(4)
I3 0.0404(3) 0.0704(5) 0.0465(4) -0.0176(4) -0.0057(3) 0.0373(3)
S1 0.0240(8) 0.0296(10) 0.0198(9) 0.0088(9) 0.0096(7) 0.0146(8)
S2 0.0230(8) 0.0257(10) 0.0183(9) 0.0069(8) 0.0087(7) 0.0150(7)
S3 0.0288(8) 0.0233(10) 0.0223(9) 0.0067(8) 0.0116(7) 0.0144(8)
P1 0.0276(9) 0.0210(10) 0.0226(10) 0.0083(9) 0.0107(8) 0.0121(8)
P2 0.0271(9) 0.0301(11) 0.0194(10) 0.0105(9) 0.0119(8) 0.0169(8)
P3 0.0322(10) 0.0268(11) 0.0231(11) 0.0013(10) 0.0077(8) 0.0127(9)
C1 0.025(3) 0.031(4) 0.025(4) -0.001(4) 0.007(3) 0.014(3)
C2 0.014(3) 0.030(4) 0.029(4) 0.001(4) 0.007(3) 0.009(3)
C3 0.023(3) 0.045(5) 0.022(4) 0.000(4) 0.004(3) 0.014(4)
C4 0.030(4) 0.047(6) 0.032(5) -0.011(5) 0.007(4) 0.008(4)
C5 0.051(5) 0.028(5) 0.048(6) -0.005(5) 0.019(5) 0.009(4)
C6 0.045(5) 0.031(5) 0.042(5) 0.009(5) 0.020(4) 0.021(4)
C7 0.037(4) 0.023(4) 0.031(5) 0.008(4) 0.018(4) 0.014(3)
C8 0.038(4) 0.031(5) 0.016(4) 0.002(4) 0.010(3) 0.010(4)
C9 0.055(5) 0.030(5) 0.033(5) 0.008(5) 0.018(4) 0.008(4)
C10 0.070(6) 0.045(6) 0.030(5) 0.013(5) 0.030(5) 0.021(5)
C11 0.049(5) 0.052(7) 0.041(6) 0.004(5) 0.031(5) 0.013(5)
C12 0.031(4) 0.034(5) 0.038(5) 0.004(4) 0.013(4) 0.010(4)
C13 0.030(4) 0.025(4) 0.030(4) 0.008(4) 0.008(3) 0.013(3)
C14 0.039(4) 0.026(4) 0.021(4) 0.004(4) 0.006(3) 0.015(4)
C15 0.059(5) 0.033(5) 0.031(5) 0.015(4) 0.008(4) 0.028(4)
C16 0.050(5) 0.051(6) 0.044(6) 0.017(5) 0.009(4) 0.036(5)
C17 0.048(5) 0.059(7) 0.049(6) 0.017(5) 0.021(5) 0.038(5)
C18 0.042(4) 0.041(5) 0.034(5) 0.016(4) 0.016(4) 0.028(4)
C19 0.027(3) 0.022(4) 0.023(4) 0.010(3) 0.013(3) 0.013(3)
C20 0.028(3) 0.018(4) 0.022(4) 0.003(3) 0.012(3) 0.013(3)
C21 0.031(4) 0.026(4) 0.027(4) 0.003(4) 0.004(3) 0.020(3)
C22 0.031(4) 0.034(5) 0.042(5) 0.009(4) 0.015(4) 0.024(4)
C23 0.037(4) 0.037(5) 0.041(5) 0.003(4) 0.019(4) 0.022(4)
C24 0.036(4) 0.035(5) 0.033(5) 0.015(4) 0.024(4) 0.020(4)
C25 0.038(4) 0.049(5) 0.024(4) 0.021(4) 0.019(3) 0.031(4)
C26 0.044(4) 0.058(6) 0.037(5) 0.028(5) 0.023(4) 0.037(5)
C27 0.064(6) 0.056(7) 0.059(7) 0.042(6) 0.034(6) 0.037(6)
C28 0.060(6) 0.045(6) 0.080(9) 0.041(7) 0.031(6) 0.032(5)
C29 0.063(6) 0.026(5) 0.058(7) 0.012(5) 0.027(5) 0.019(5)
C30 0.056(5) 0.031(5) 0.044(6) 0.022(5) 0.027(5) 0.026(4)
C31 0.041(4) 0.052(6) 0.023(4) 0.009(4) 0.016(4) 0.030(4)
C32 0.044(4) 0.056(6) 0.029(5) 0.023(5) 0.022(4) 0.032(5)
C33 0.050(5) 0.069(7) 0.027(5) 0.020(5) 0.016(4) 0.032(5)
C34 0.069(7) 0.102(10) 0.026(5) 0.020(7) 0.013(5) 0.051(7)
C35 0.062(6) 0.065(8) 0.032(5) -0.006(6) 0.008(5) 0.039(6)
C36 0.056(5) 0.054(6) 0.025(5) 0.003(5) 0.016(4) 0.037(5)
C37 0.045(4) 0.032(5) 0.024(4) 0.010(4) 0.016(4) 0.024(4)
C38 0.051(5) 0.025(4) 0.022(4) 0.009(4) 0.021(4) 0.021(4)
C39 0.045(5) 0.042(5) 0.030(5) 0.010(4) 0.017(4) 0.026(4)
C40 0.069(6) 0.043(6) 0.065(7) 0.018(6) 0.045(6) 0.035(5)
C41 0.068(6) 0.037(6) 0.041(6) 0.011(5) 0.030(5) 0.031(5)
C42 0.056(5) 0.028(5) 0.026(5) 0.002(4) 0.019(4) 0.016(4)
C43 0.047(5) 0.032(5) 0.020(4) -0.006(4) 0.005(4) 0.021(4)
C44 0.049(5) 0.050(6) 0.031(5) -0.008(5) 0.006(4) 0.025(5)
C45 0.043(5) 0.063(8) 0.053(7) -0.027(7) -0.004(5) 0.017(5)
C46 0.074(8) 0.104(12) 0.029(6) -0.004(7) -0.001(5) 0.046(8)
C47 0.076(7) 0.091(10) 0.028(5) 0.004(6) 0.006(5) 0.057(8)
C48 0.054(5) 0.051(6) 0.027(5) 0.009(5) 0.012(4) 0.033(5)
C49 0.043(4) 0.020(4) 0.035(5) -0.005(4) 0.015(4) 0.013(4)
C50 0.046(5) 0.027(5) 0.047(6) -0.008(5) 0.018(4) 0.007(4)
C51 0.045(5) 0.040(6) 0.070(8) -0.002(6) 0.024(5) 0.003(5)
C52 0.085(9) 0.051(8) 0.069(9) 0.006(7) 0.042(7) 0.003(6)
C53 0.093(9) 0.031(6) 0.071(9) 0.006(6) 0.045(7) 0.014(6)
C54 0.061(6) 0.024(5) 0.043(6) 0.004(5) 0.022(5) 0.014(4)
Cl1 0.119(4) 0.178(7) 0.191(7) 0.019(6) 0.016(4) -0.001(4)
Cl2 0.155(4) 0.086(3) 0.103(3) 0.032(3) 0.077(3) 0.055(3)
C55 0.170(18) 0.132(18) 0.23(3) 0.110(19) 0.15(2) 0.091(16)
Cl3 0.216(7) 0.201(8) 0.090(4) 0.009(5) 0.003(4) 0.061(6)
Cl4 0.150(4) 0.203(6) 0.116(4) 0.074(4) 0.096(3) 0.105(4)
C56 0.106(13) 0.24(3) 0.101(15) 0.059(17) 0.050(12) 0.055(16)
Cl5 0.236(8) 0.118(5) 0.335(12) -0.023(6) 0.200(9) 0.035(5)
Cl6 0.198(7) 0.295(11) 0.236(9) 0.059(8) 0.096(7) 0.177(8)
C57 0.099(15) 0.46(5) 0.26(3) 0.25(4) 0.097(19) 0.16(3)

loop_
_atom_type_symbol
_atom_type_description
_atom_type_scat_dispersion_real
_atom_type_scat_dispersion_imag
_atom_type_scat_source
Pt Pt -1.7033 8.3905 'International Tables Vol C Tables 4.2.6.8 and 6.1.1.4'
I I -0.4742 1.8119 'International Tables Vol C Tables 4.2.6.8 and 6.1.1.4'
Cl Cl 0.1484 0.1585 'International Tables Vol C Tables 4.2.6.8 and 6.1.1.4'
S S 0.1246 0.1234 'International Tables Vol C Tables 4.2.6.8 and 6.1.1.4'
P P 0.1023 0.0942 'International Tables Vol C Tables 4.2.6.8 and 6.1.1.4'
C C 0.0033 0.0016 'International Tables Vol C Tables 4.2.6.8 and 6.1.1.4'
H H 0 0 'International Tables Vol C Tables 4.2.6.8 and 6.1.1.4'

loop_
_exptl_crystal_face_index_h
_exptl_crystal_face_index_k
_exptl_crystal_face_index_l
_exptl_crystal_face_perp_dist
0 1 -1 0.066
0 -1 1 0.052
-1 1 1 0.096
-6 3 2 0.099
-4 0 -1 0.143
2 -5 -6 0.206
-1 0 1 0.057
-1 1 -2 0.125
1 0 -2 0.191
6 -1 0 0.061

loop_
_geom_angle_atom_site_label_1
_geom_angle_atom_site_label_2
_geom_angle_atom_site_label_3
_geom_angle
P1 Pt1 S1 88.83(7)
P1 Pt1 S3 162.83(6)
S1 Pt1 S3 85.48(7)
P1 Pt1 I1 91.64(6)
S1 Pt1 I1 168.12(4)
S3 Pt1 I1 97.24(5)
P2 Pt2 S2 87.76(6)
P2 Pt2 S1 178.66(6)
S2 Pt2 S1 91.13(6)
P2 Pt2 I2 91.44(5)
S2 Pt2 I2 179.08(5)
S1 Pt2 I2 89.67(4)
P3 Pt3 S3 87.49(7)
P3 Pt3 S2 176.81(7)
S3 Pt3 S2 90.80(6)
P3 Pt3 I3 88.23(5)
S3 Pt3 I3 172.24(5)
S2 Pt3 I3 93.77(4)
C2 S1 Pt1 105.8(2)
C2 S1 Pt2 107.5(2)
Pt1 S1 Pt2 109.32(7)
C20 S2 Pt2 103.3(2)
C20 S2 Pt3 111.6(3)
Pt2 S2 Pt3 107.62(7)
C38 S3 Pt3 105.1(3)
C38 S3 Pt1 109.3(2)
Pt3 S3 Pt1 89.38(6)
C7 P1 C13 91.9(3)
C7 P1 C1 111.4(4)
C13 P1 C1 106.2(4)
C7 P1 Pt1 124.1(3)
C13 P1 Pt1 114.6(3)
C1 P1 Pt1 107.0(3)
C25 P2 C31 92.4(4)
C25 P2 C19 104.6(3)
C31 P2 C19 109.2(3)
C25 P2 Pt2 122.4(3)
C31 P2 Pt2 120.1(3)
C19 P2 Pt2 106.6(2)
C49 P3 C43 91.9(4)
C49 P3 C37 105.3(4)
C43 P3 C37 108.3(4)
C49 P3 Pt3 115.2(3)
C43 P3 Pt3 124.8(3)
C37 P3 Pt3 109.0(3)
C2 C1 C6 119.9(8)
C2 C1 P1 118.3(6)
C6 C1 P1 121.7(6)
C3 C2 C1 120.0(8)
C3 C2 S1 120.4(6)
C1 C2 S1 119.3(6)
C4 C3 C2 121.3(8)
C3 C4 C5 121.1(9)
C6 C5 C4 118.5(9)
C5 C6 C1 119.2(8)
C12 C7 C8 121.0(7)
C12 C7 P1 128.1(6)
C8 C7 P1 110.6(5)
C7 C8 C9 118.9(7)
C7 C8 C14 114.6(6)
C9 C8 C14 126.5(8)
C10 C9 C8 118.7(8)
C11 C10 C9 122.3(8)
C10 C11 C12 119.4(8)
C7 C12 C11 119.7(8)
C18 C13 C14 121.5(7)
C18 C13 P1 128.1(6)
C14 C13 P1 110.4(5)
C15 C14 C13 118.4(7)
C15 C14 C8 129.0(7)
C13 C14 C8 112.5(6)
C16 C15 C14 119.8(8)
C15 C16 C17 121.9(7)
C18 C17 C16 119.1(8)
C13 C18 C17 119.2(8)
C24 C19 C20 120.4(6)
C24 C19 P2 123.0(5)
C20 C19 P2 116.6(5)
C21 C20 C19 119.0(6)
C21 C20 S2 120.2(5)
C19 C20 S2 120.7(5)
C22 C21 C20 119.6(7)
C21 C22 C23 121.6(6)
C24 C23 C22 119.0(7)
C23 C24 C19 120.3(7)
C30 C25 C26 121.1(8)
C30 C25 P2 128.1(6)
C26 C25 P2 110.7(7)
C27 C26 C25 118.0(10)
C27 C26 C32 129.1(8)
C25 C26 C32 112.9(8)
C28 C27 C26 120.2(9)
C27 C28 C29 121.9(9)
C30 C29 C28 118.9(10)
C25 C30 C29 119.9(9)
C36 C31 C32 119.3(8)
C36 C31 P2 130.0(7)
C32 C31 P2 110.6(7)
C33 C32 C31 119.5(9)
C33 C32 C26 127.1(8)
C31 C32 C26 113.4(7)
C34 C33 C32 119.4(9)
C35 C34 C33 120.7(9)
C34 C35 C36 119.9(11)
C31 C36 C35 121.2(10)
C38 C37 C42 119.4(7)
C38 C37 P3 116.2(6)
C42 C37 P3 124.4(7)
C37 C38 C39 120.7(8)
C37 C38 S3 121.6(6)
C39 C38 S3 117.6(7)
C38 C39 C40 118.8(9)
C41 C40 C39 120.1(8)
C40 C41 C42 121.2(9)
C41 C42 C37 119.8(9)
C48 C43 C44 120.6(8)
C48 C43 P3 128.8(7)
C44 C43 P3 110.3(7)
C45 C44 C43 118.2(10)
C45 C44 C50 128.9(10)
C43 C44 C50 112.9(8)
C46 C45 C44 120.5(11)
C45 C46 C47 122.2(11)
C46 C47 C48 121.1(11)
C47 C48 C43 117.2(10)
C54 C49 C50 120.1(8)
C54 C49 P3 128.8(7)
C50 C49 P3 111.1(7)
C51 C50 C49 119.6(10)
C51 C50 C44 126.7(10)
C49 C50 C44 113.6(8)
C50 C51 C52 119.7(11)
C51 C52 C53 121.1(11)
C54 C53 C52 119.3(11)
C53 C54 C49 120.1(10)
Cl1 C55 Cl2 110.8(9)
Cl3 C56 Cl4 117.5(11)
Cl6 C57 Cl5 113.0(10)

loop_
_geom_bond_atom_site_label_1
_geom_bond_atom_site_label_2
_geom_bond_distance
Pt1 P1 2.2154(19)
Pt1 S1 2.2710(19)
Pt1 S3 2.3840(18)
Pt1 I1 2.6100(8)
Pt2 P2 2.2161(18)
Pt2 S2 2.3049(16)
Pt2 S1 2.3867(17)
Pt2 I2 2.6041(7)
Pt3 P3 2.223(2)
Pt3 S3 2.3053(16)
Pt3 S2 2.428(2)
Pt3 I3 2.6230(7)
S1 C2 1.789(8)
S2 C20 1.798(7)
S3 C38 1.806(8)
P1 C7 1.804(8)
P1 C13 1.807(7)
P1 C1 1.817(8)
P2 C25 1.793(9)
P2 C31 1.796(8)
P2 C19 1.817(7)
P3 C49 1.793(9)
P3 C43 1.808(8)
P3 C37 1.828(7)
C1 C2 1.396(10)
C1 C6 1.407(12)
C2 C3 1.366(11)
C3 C4 1.347(13)
C4 C5 1.416(13)
C5 C6 1.400(13)
C7 C12 1.383(10)
C7 C8 1.397(10)
C8 C9 1.410(11)
C8 C14 1.465(11)
C9 C10 1.389(13)
C10 C11 1.365(13)
C11 C12 1.399(12)
C13 C18 1.374(10)
C13 C14 1.430(11)
C14 C15 1.387(10)
C15 C16 1.370(12)
C16 C17 1.405(13)
C17 C18 1.396(11)
C19 C24 1.395(9)
C19 C20 1.403(9)
C20 C21 1.400(9)
C21 C22 1.370(10)
C22 C23 1.407(11)
C23 C24 1.372(10)
C25 C30 1.377(13)
C25 C26 1.425(10)
C26 C27 1.392(13)
C26 C32 1.472(14)
C27 C28 1.362(15)
C28 C29 1.403(14)
C29 C30 1.382(12)
C31 C36 1.371(13)
C31 C32 1.418(12)
C32 C33 1.392(12)
C33 C34 1.390(16)
C34 C35 1.378(16)
C35 C36 1.378(13)
C37 C38 1.375(12)
C37 C42 1.386(12)
C38 C39 1.385(10)
C39 C40 1.387(13)
C40 C41 1.360(14)
C41 C42 1.361(12)
C43 C48 1.410(12)
C43 C44 1.421(13)
C44 C45 1.402(14)
C44 C50 1.473(14)
C45 C46 1.330(17)
C46 C47 1.371(18)
C47 C48 1.396(13)
C49 C54 1.391(12)
C49 C50 1.403(12)
C50 C51 1.377(13)
C51 C52 1.385(16)
C52 C53 1.393(17)
C53 C54 1.378(14)
Cl1 C55 1.701(12)
Cl2 C55 1.746(14)
Cl3 C56 1.672(13)
Cl4 C56 1.682(12)
Cl5 C57 1.682(12)
Cl6 C57 1.665(14)
